data_7109640
loop_
_publ_author_name
'John D. Knight'
'Don M. Coltart'

_publ_section_title
;
 Asymmetric anti-aldol addition of achiral ketones via chiral N-amino
 cyclic carbamate hydrazones
;
_journal_name_full Chem.Commun.
_journal_page_first 7495
_journal_paper_doi 10.1039/c3cc44716b
_journal_volume 49
_journal_year 2013
_chemical_formula_moiety 'C22 H30 N2 O3'
_chemical_formula_sum 'C22 H30 N2 O3'
_chemical_formula_weight 370.48
_chemical_name_systematic
; 
 ? 
;
_space_group_IT_number 4
_symmetry_cell_setting monoclinic
_symmetry_space_group_name_Hall 'P 2yb'
_symmetry_space_group_name_H-M 'P 1 21 1'
_atom_sites_solution_hydrogens geom
_atom_sites_solution_primary direct
_atom_sites_solution_secondary difmap
_audit_creation_method SHELXL-97
_cell_angle_alpha 90.00
_cell_angle_beta 100.024(10)
_cell_angle_gamma 90.00
_cell_formula_units_Z 2
_cell_length_a 7.5478(11)
_cell_length_b 9.9201(14)
_cell_length_c 13.996(2)
_cell_measurement_reflns_used 2025
_cell_measurement_temperature 296(2)
_cell_measurement_theta_max 17.79
_cell_measurement_theta_min 2.85
_cell_volume 1032.0(3)
_computing_structure_refinement 'SHELXL-97 (Sheldrick, 2008)'
_computing_structure_solution 'SHELXS-97 (Sheldrick, 2008)'
_diffrn_ambient_temperature 296(2)
_diffrn_measured_fraction_theta_full 0.990
_diffrn_measured_fraction_theta_max 0.990
_diffrn_measurement_device_type 'Bruker Kappa Apex II '
_diffrn_radiation_monochromator graphite
_diffrn_radiation_source 'sealed tube'
_diffrn_radiation_type MoK\a
_diffrn_radiation_wavelength 0.71073
_diffrn_reflns_av_R_equivalents 0.0833
_diffrn_reflns_av_sigmaI/netI 0.0489
_diffrn_reflns_limit_h_max 9
_diffrn_reflns_limit_h_min -8
_diffrn_reflns_limit_k_max 11
_diffrn_reflns_limit_k_min -11
_diffrn_reflns_limit_l_max 16
_diffrn_reflns_limit_l_min -16
_diffrn_reflns_number 15398
_diffrn_reflns_theta_full 25.15
_diffrn_reflns_theta_max 25.15
_diffrn_reflns_theta_min 3.54
_exptl_absorpt_coefficient_mu 0.079
_exptl_absorpt_correction_T_max 0.9961
_exptl_absorpt_correction_T_min 0.9797
_exptl_absorpt_correction_type multi-scan
_exptl_absorpt_process_details sadabs
_exptl_crystal_colour colorless
_exptl_crystal_density_diffrn 1.192
_exptl_crystal_density_method 'not measured'
_exptl_crystal_description plate
_exptl_crystal_F_000 400
_exptl_crystal_size_max 0.26
_exptl_crystal_size_mid 0.24
_exptl_crystal_size_min 0.05
_refine_diff_density_max 0.163
_refine_diff_density_min -0.143
_refine_diff_density_rms 0.043
_refine_ls_abs_structure_details 'Flack H D (1983), Acta Cryst. A39, 876-881'
_refine_ls_abs_structure_Flack 0(10)
_refine_ls_extinction_coef 0.048(8)
_refine_ls_extinction_expression Fc^*^=kFc[1+0.001xFc^2^\l^3^/sin(2\q)]^-1/4^
_refine_ls_extinction_method SHELXL
_refine_ls_goodness_of_fit_ref 1.027
_refine_ls_hydrogen_treatment constr
_refine_ls_matrix_type full
_refine_ls_number_parameters 245
_refine_ls_number_reflns 1945
_refine_ls_number_restraints 1
_refine_ls_restrained_S_all 1.027
_refine_ls_R_factor_all 0.0759
_refine_ls_R_factor_gt 0.0443
_refine_ls_shift/su_max 0.000
_refine_ls_shift/su_mean 0.000
_refine_ls_structure_factor_coef Fsqd
_refine_ls_weighting_details 'calc w=1/[\s^2^(Fo^2^)+(0.0615P)^2^+0.0000P] where P=(Fo^2^+2Fc^2^)/3'
_refine_ls_weighting_scheme calc
_refine_ls_wR_factor_gt 0.0983
_refine_ls_wR_factor_ref 0.1127
_reflns_number_gt 1336
_reflns_number_total 1945
_reflns_threshold_expression >2sigma(I)
_cod_data_source_file c3cc44716b.txt
_cod_data_source_block md143
_cod_original_sg_symbol_H-M 'P 21'
_cod_database_code 7109640

loop_
_symmetry_equiv_pos_as_xyz
'x, y, z'
'-x, y+1/2, -z'

loop_
_atom_site_label
_atom_site_type_symbol
_atom_site_fract_x
_atom_site_fract_y
_atom_site_fract_z
_atom_site_U_iso_or_equiv
_atom_site_adp_type
_atom_site_occupancy
_atom_site_symmetry_multiplicity
_atom_site_calc_flag
_atom_site_refinement_flags
O1 O 0.6185(4) 0.0408(2) 0.2822(2) 0.0742(8) Uani 1 1 d .
O2 O 0.5134(4) -0.1107(3) 0.3771(2) 0.0783(8) Uani 1 1 d .
O3 O 0.7651(4) -0.4442(3) 0.5968(2) 0.0738(8) Uani 1 1 d .
H3D H 0.6719 -0.4843 0.6013 0.111 Uiso 1 1 calc R
N1 N 0.7467(4) -0.1620(3) 0.29678(19) 0.0561(8) Uani 1 1 d .
N2 N 0.7310(4) -0.3051(3) 0.3004(2) 0.0583(8) Uani 1 1 d .
C1 C 0.9908(5) -0.1144(4) 0.1933(3) 0.0690(10) Uani 1 1 d .
H1A H 1.0306 -0.2071 0.1904 0.083 Uiso 1 1 calc R
H1B H 1.0729 -0.0662 0.2426 0.083 Uiso 1 1 calc R
C2 C 0.9722(7) -0.0443(5) 0.0932(3) 0.0884(14) Uani 1 1 d .
H2A H 1.0399 0.0393 0.0980 0.106 Uiso 1 1 calc R
H2B H 1.0143 -0.1025 0.0461 0.106 Uiso 1 1 calc R
C3 C 0.7723(7) -0.0176(5) 0.0652(3) 0.0862(14) Uani 1 1 d .
H3A H 0.7315 -0.0070 -0.0048 0.103 Uiso 1 1 calc R
C4 C 0.7239(8) 0.1023(5) 0.1256(3) 0.0903(14) Uani 1 1 d .
H4A H 0.7985 0.1803 0.1193 0.108 Uiso 1 1 calc R
H4B H 0.5981 0.1270 0.1077 0.108 Uiso 1 1 calc R
C5 C 0.7645(5) 0.0427(4) 0.2271(3) 0.0671(10) Uani 1 1 d .
H5A H 0.8715 0.0852 0.2648 0.081 Uiso 1 1 calc R
C6 C 0.7996(5) -0.1064(4) 0.2109(2) 0.0564(9) Uani 1 1 d .
C7 C 0.6859(6) -0.1366(5) 0.1092(3) 0.0728(11) Uani 1 1 d .
C8 C 0.7287(7) -0.2752(5) 0.0668(3) 0.0988(15) Uani 1 1 d .
H8A H 0.6550 -0.2874 0.0043 0.148 Uiso 1 1 calc R
H8B H 0.7042 -0.3459 0.1096 0.148 Uiso 1 1 calc R
H8C H 0.8533 -0.2781 0.0606 0.148 Uiso 1 1 calc R
C9 C 0.4824(6) -0.1318(6) 0.1052(4) 0.1024(16) Uani 1 1 d .
H9A H 0.4498 -0.0466 0.1296 0.154 Uiso 1 1 calc R
H9B H 0.4470 -0.2032 0.1441 0.154 Uiso 1 1 calc R
H9C H 0.4226 -0.1425 0.0392 0.154 Uiso 1 1 calc R
C10 C 0.6181(6) -0.0824(4) 0.3243(3) 0.0638(10) Uani 1 1 d .
C11 C 0.7725(4) -0.3595(3) 0.3841(3) 0.0513(8) Uani 1 1 d .
C12 C 0.7561(6) -0.5112(3) 0.3844(3) 0.0726(11) Uani 1 1 d .
H12A H 0.6635 -0.5355 0.4214 0.087 Uiso 1 1 calc R
H12B H 0.8688 -0.5485 0.4179 0.087 Uiso 1 1 calc R
C13 C 0.7114(6) -0.5765(4) 0.2856(3) 0.0833(13) Uani 1 1 d .
H13A H 0.7040 -0.6724 0.2930 0.125 Uiso 1 1 calc R
H13B H 0.8038 -0.5557 0.2486 0.125 Uiso 1 1 calc R
H13C H 0.5980 -0.5429 0.2523 0.125 Uiso 1 1 calc R
C14 C 0.8407(4) -0.2886(3) 0.4792(2) 0.0502(8) Uani 1 1 d .
H14A H 0.8372 -0.1916 0.4658 0.060 Uiso 1 1 calc R
C15 C 1.0362(4) -0.3256(4) 0.5165(3) 0.0608(10) Uani 1 1 d .
H15A H 1.1065 -0.3081 0.4670 0.091 Uiso 1 1 calc R
H15B H 1.0441 -0.4195 0.5333 0.091 Uiso 1 1 calc R
H15C H 1.0812 -0.2724 0.5729 0.091 Uiso 1 1 calc R
C16 C 0.7225(5) -0.3138(3) 0.5561(3) 0.0579(9) Uani 1 1 d .
H16A H 0.5961 -0.3133 0.5244 0.069 Uiso 1 1 calc R
C17 C 0.7487(4) -0.2071(3) 0.6355(3) 0.0562(10) Uani 1 1 d .
C18 C 0.7211(6) -0.0718(4) 0.6130(3) 0.0699(11) Uani 1 1 d .
H18A H 0.6854 -0.0460 0.5486 0.084 Uiso 1 1 calc R
C19 C 0.7459(6) 0.0257(4) 0.6852(3) 0.0809(13) Uani 1 1 d .
H19A H 0.7266 0.1160 0.6688 0.097 Uiso 1 1 calc R
C20 C 0.7982(6) -0.0096(5) 0.7795(3) 0.0842(13) Uani 1 1 d .
H20A H 0.8172 0.0560 0.8277 0.101 Uiso 1 1 calc R
C21 C 0.8227(7) -0.1437(5) 0.8030(3) 0.0892(14) Uani 1 1 d .
H21A H 0.8553 -0.1691 0.8676 0.107 Uiso 1 1 calc R
C22 C 0.7994(5) -0.2402(5) 0.7319(3) 0.0743(11) Uani 1 1 d .
H22A H 0.8183 -0.3302 0.7492 0.089 Uiso 1 1 calc R

loop_
_atom_site_aniso_label
_atom_site_aniso_U_11
_atom_site_aniso_U_22
_atom_site_aniso_U_33
_atom_site_aniso_U_23
_atom_site_aniso_U_13
_atom_site_aniso_U_12
O1 0.098(2) 0.0435(15) 0.0819(18) 0.0051(13) 0.0178(15) 0.0225(14)
O2 0.0892(19) 0.0617(17) 0.0902(19) -0.0001(15) 0.0332(16) 0.0243(16)
O3 0.0803(17) 0.0458(14) 0.099(2) 0.0142(14) 0.0252(14) -0.0048(14)
N1 0.078(2) 0.0380(16) 0.0523(17) -0.0045(14) 0.0101(15) 0.0073(14)
N2 0.0697(19) 0.0383(17) 0.067(2) -0.0060(15) 0.0123(15) 0.0050(15)
C1 0.078(3) 0.063(2) 0.065(2) -0.007(2) 0.0090(18) -0.001(2)
C2 0.113(4) 0.089(3) 0.066(3) -0.005(2) 0.023(3) -0.015(3)
C3 0.119(4) 0.085(3) 0.051(2) 0.006(2) 0.004(2) 0.001(3)
C4 0.128(4) 0.065(3) 0.073(3) 0.011(2) 0.004(3) 0.008(3)
C5 0.092(3) 0.046(2) 0.060(2) 0.0026(18) 0.005(2) 0.004(2)
C6 0.072(2) 0.047(2) 0.048(2) -0.0020(16) 0.0046(17) 0.0054(18)
C7 0.084(3) 0.071(3) 0.056(2) -0.013(2) -0.007(2) 0.000(2)
C8 0.130(4) 0.089(3) 0.072(3) -0.033(3) 0.002(3) -0.015(3)
C9 0.093(3) 0.108(4) 0.092(3) -0.014(3) -0.022(3) 0.003(3)
C10 0.079(3) 0.051(2) 0.063(2) -0.0050(19) 0.014(2) 0.019(2)
C11 0.053(2) 0.0376(18) 0.063(2) -0.0022(18) 0.0094(17) 0.0037(16)
C12 0.079(3) 0.036(2) 0.096(3) -0.006(2) -0.004(2) -0.0011(19)
C13 0.090(3) 0.046(2) 0.111(4) -0.024(2) 0.008(3) 0.001(2)
C14 0.057(2) 0.0332(17) 0.061(2) -0.0009(16) 0.0122(16) -0.0040(15)
C15 0.062(2) 0.054(2) 0.068(2) -0.0005(17) 0.0130(18) -0.0010(18)
C16 0.060(2) 0.0417(19) 0.073(2) 0.0052(18) 0.0161(18) -0.0025(18)
C17 0.054(2) 0.054(2) 0.065(2) 0.0003(17) 0.0199(17) -0.0020(17)
C18 0.092(3) 0.051(2) 0.071(3) 0.000(2) 0.027(2) 0.002(2)
C19 0.113(3) 0.054(2) 0.086(3) -0.012(2) 0.048(3) -0.007(2)
C20 0.098(3) 0.082(3) 0.078(3) -0.023(3) 0.029(2) -0.016(3)
C21 0.112(4) 0.092(4) 0.066(3) -0.004(3) 0.020(2) 0.010(3)
C22 0.086(3) 0.071(3) 0.069(3) 0.004(2) 0.022(2) 0.011(2)

loop_
_atom_type_symbol
_atom_type_description
_atom_type_scat_dispersion_real
_atom_type_scat_dispersion_imag
_atom_type_scat_source
C C 0.0033 0.0000 'International Tables Vol C Tables 4.2.6.8 and 6.1.1.4'
H H 0.0000 0.0000 'International Tables Vol C Tables 4.2.6.8 and 6.1.1.4'
N N 0.0061 0.0000 'International Tables Vol C Tables 4.2.6.8 and 6.1.1.4'
O O 0.0106 0.0000 'International Tables Vol C Tables 4.2.6.8 and 6.1.1.4'

loop_
_geom_angle_atom_site_label_1
_geom_angle_atom_site_label_2
_geom_angle_atom_site_label_3
_geom_angle
C10 O1 C5 107.5(3)
C16 O3 H3D 109.5
C10 N1 N2 120.0(3)
C10 N1 C6 109.2(3)
N2 N1 C6 116.6(3)
C11 N2 N1 116.4(3)
C6 C1 C2 100.7(3)
C6 C1 H1A 111.6
C2 C1 H1A 111.6
C6 C1 H1B 111.6
C2 C1 H1B 111.6
H1A C1 H1B 109.4
C3 C2 C1 104.0(3)
C3 C2 H2A 111.0
C1 C2 H2A 111.0
C3 C2 H2B 111.0
C1 C2 H2B 111.0
H2A C2 H2B 109.0
C2 C3 C7 103.7(4)
C2 C3 C4 108.3(4)
C7 C3 C4 102.5(3)
C2 C3 H3A 113.8
C7 C3 H3A 113.8
C4 C3 H3A 113.8
C5 C4 C3 100.6(3)
C5 C4 H4A 111.7
C3 C4 H4A 111.7
C5 C4 H4B 111.7
C3 C4 H4B 111.7
H4A C4 H4B 109.4
O1 C5 C4 117.0(3)
O1 C5 C6 103.6(3)
C4 C5 C6 104.5(3)
O1 C5 H5A 110.5
C4 C5 H5A 110.5
C6 C5 H5A 110.5
N1 C6 C1 121.9(3)
N1 C6 C5 99.6(3)
C1 C6 C5 105.7(3)
N1 C6 C7 120.0(3)
C1 C6 C7 103.4(3)
C5 C6 C7 103.9(3)
C9 C7 C3 117.2(4)
C9 C7 C8 106.8(4)
C3 C7 C8 113.5(3)
C9 C7 C6 114.7(3)
C3 C7 C6 90.8(3)
C8 C7 C6 113.6(3)
C7 C8 H8A 109.5
C7 C8 H8B 109.5
H8A C8 H8B 109.5
C7 C8 H8C 109.5
H8A C8 H8C 109.5
H8B C8 H8C 109.5
C7 C9 H9A 109.5
C7 C9 H9B 109.5
H9A C9 H9B 109.5
C7 C9 H9C 109.5
H9A C9 H9C 109.5
H9B C9 H9C 109.5
O2 C10 O1 121.8(3)
O2 C10 N1 128.0(4)
O1 C10 N1 110.2(3)
N2 C11 C12 114.6(3)
N2 C11 C14 126.9(3)
C12 C11 C14 118.4(3)
C11 C12 C13 115.4(4)
C11 C12 H12A 108.4
C13 C12 H12A 108.4
C11 C12 H12B 108.4
C13 C12 H12B 108.4
H12A C12 H12B 107.5
C12 C13 H13A 109.5
C12 C13 H13B 109.5
H13A C13 H13B 109.5
C12 C13 H13C 109.5
H13A C13 H13C 109.5
H13B C13 H13C 109.5
C11 C14 C15 110.5(3)
C11 C14 C16 113.0(3)
C15 C14 C16 111.5(3)
C11 C14 H14A 107.1
C15 C14 H14A 107.1
C16 C14 H14A 107.1
C14 C15 H15A 109.5
C14 C15 H15B 109.5
H15A C15 H15B 109.5
C14 C15 H15C 109.5
H15A C15 H15C 109.5
H15B C15 H15C 109.5
O3 C16 C17 110.3(3)
O3 C16 C14 108.0(3)
C17 C16 C14 112.4(3)
O3 C16 H16A 108.7
C17 C16 H16A 108.7
C14 C16 H16A 108.7
C22 C17 C18 117.3(4)
C22 C17 C16 121.9(3)
C18 C17 C16 120.8(3)
C17 C18 C19 120.9(4)
C17 C18 H18A 119.6
C19 C18 H18A 119.6
C20 C19 C18 120.6(4)
C20 C19 H19A 119.7
C18 C19 H19A 119.7
C19 C20 C21 119.1(4)
C19 C20 H20A 120.5
C21 C20 H20A 120.5
C22 C21 C20 120.5(4)
C22 C21 H21A 119.7
C20 C21 H21A 119.7
C21 C22 C17 121.6(4)
C21 C22 H22A 119.2
C17 C22 H22A 119.2

loop_
_geom_bond_atom_site_label_1
_geom_bond_atom_site_label_2
_geom_bond_distance
O1 C10 1.358(4)
O1 C5 1.451(5)
O2 C10 1.205(5)
O3 C16 1.427(4)
O3 H3D 0.8200
N1 C10 1.359(5)
N1 N2 1.426(4)
N1 C6 1.441(4)
N2 C11 1.277(4)
C1 C6 1.508(5)
C1 C2 1.549(6)
C1 H1A 0.9700
C1 H1B 0.9700
C2 C3 1.515(7)
C2 H2A 0.9700
C2 H2B 0.9700
C3 C7 1.529(6)
C3 C4 1.540(6)
C3 H3A 0.9800
C4 C5 1.520(6)
C4 H4A 0.9700
C4 H4B 0.9700
C5 C6 1.526(5)
C5 H5A 0.9800
C6 C7 1.559(5)
C7 C9 1.528(6)
C7 C8 1.553(6)
C8 H8A 0.9600
C8 H8B 0.9600
C8 H8C 0.9600
C9 H9A 0.9600
C9 H9B 0.9600
C9 H9C 0.9600
C11 C12 1.511(5)
C11 C14 1.515(5)
C12 C13 1.511(6)
C12 H12A 0.9700
C12 H12B 0.9700
C13 H13A 0.9600
C13 H13B 0.9600
C13 H13C 0.9600
C14 C15 1.522(5)
C14 C16 1.534(5)
C14 H14A 0.9800
C15 H15A 0.9600
C15 H15B 0.9600
C15 H15C 0.9600
C16 C17 1.522(5)
C16 H16A 0.9800
C17 C22 1.377(5)
C17 C18 1.387(5)
C18 C19 1.388(6)
C18 H18A 0.9300
C19 C20 1.356(6)
C19 H19A 0.9300
C20 C21 1.375(7)
C20 H20A 0.9300
C21 C22 1.370(6)
C21 H21A 0.9300
C22 H22A 0.9300

loop_
_geom_torsion_atom_site_label_1
_geom_torsion_atom_site_label_2
_geom_torsion_atom_site_label_3
_geom_torsion_atom_site_label_4
_geom_torsion
C10 N1 N2 C11 -77.8(4)
C6 N1 N2 C11 146.5(3)
C6 C1 C2 C3 -4.5(4)
C1 C2 C3 C7 -33.0(4)
C1 C2 C3 C4 75.4(4)
C2 C3 C4 C5 -64.8(4)
C7 C3 C4 C5 44.4(4)
C10 O1 C5 C4 135.3(4)
C10 O1 C5 C6 21.0(4)
C3 C4 C5 O1 -122.7(4)
C3 C4 C5 C6 -9.0(4)
C10 N1 C6 C1 144.7(3)
N2 N1 C6 C1 -75.1(4)
C10 N1 C6 C5 29.3(4)
N2 N1 C6 C5 169.5(3)
C10 N1 C6 C7 -82.9(4)
N2 N1 C6 C7 57.2(4)
C2 C1 C6 N1 178.9(3)
C2 C1 C6 C5 -68.8(4)
C2 C1 C6 C7 40.1(4)
O1 C5 C6 N1 -29.6(3)
C4 C5 C6 N1 -152.5(3)
O1 C5 C6 C1 -156.7(3)
C4 C5 C6 C1 80.3(4)
O1 C5 C6 C7 94.8(3)
C4 C5 C6 C7 -28.2(4)
C2 C3 C7 C9 172.4(4)
C4 C3 C7 C9 59.8(5)
C2 C3 C7 C8 -62.3(4)
C4 C3 C7 C8 -174.9(4)
C2 C3 C7 C6 54.0(3)
C4 C3 C7 C6 -58.7(4)
N1 C6 C7 C9 41.6(5)
C1 C6 C7 C9 -178.6(4)
C5 C6 C7 C9 -68.4(5)
N1 C6 C7 C3 162.2(3)
C1 C6 C7 C3 -58.0(4)
C5 C6 C7 C3 52.2(3)
N1 C6 C7 C8 -81.6(4)
C1 C6 C7 C8 58.2(4)
C5 C6 C7 C8 168.4(4)
C5 O1 C10 O2 177.7(4)
C5 O1 C10 N1 -3.0(4)
N2 N1 C10 O2 22.6(6)
C6 N1 C10 O2 161.2(4)
N2 N1 C10 O1 -156.6(3)
C6 N1 C10 O1 -18.0(4)
N1 N2 C11 C12 -179.3(3)
N1 N2 C11 C14 -1.6(5)
N2 C11 C12 C13 5.8(5)
C14 C11 C12 C13 -172.1(3)
N2 C11 C14 C15 -111.5(4)
C12 C11 C14 C15 66.2(4)
N2 C11 C14 C16 122.7(4)
C12 C11 C14 C16 -59.7(4)
C11 C14 C16 O3 78.6(3)
C15 C14 C16 O3 -46.7(4)
C11 C14 C16 C17 -159.4(3)
C15 C14 C16 C17 75.3(4)
O3 C16 C17 C22 -2.5(4)
C14 C16 C17 C22 -123.2(3)
O3 C16 C17 C18 177.9(3)
C14 C16 C17 C18 57.2(4)
C22 C17 C18 C19 0.8(6)
C16 C17 C18 C19 -179.6(3)
C17 C18 C19 C20 0.1(7)
C18 C19 C20 C21 -1.3(7)
C19 C20 C21 C22 1.7(7)
C20 C21 C22 C17 -0.9(7)
C18 C17 C22 C21 -0.3(5)
C16 C17 C22 C21 -179.9(4)
